data_4135414
loop_
_publ_author_name
'Chandrachud, Preeti P.'
'Wojtas, Lukasz'
'Lopchuk, Justin M.'

_publ_section_title
;
 Decarboxylative Amination: Diazirines as Single and Double Electrophilic
 Nitrogen Transfer Reagents.
;
_journal_issue 52
_journal_name_full 'Journal of the American Chemical Society'
_journal_page_first 21743
_journal_page_last 21750
_journal_paper_doi 10.1021/jacs.0c09403
_journal_volume 142
_journal_year 2020
_chemical_formula_moiety 'C18 H25 F3 N2'
_chemical_formula_sum 'C18 H25 F3 N2'
_chemical_formula_weight 326.40
_space_group_crystal_system monoclinic
_space_group_IT_number 14
_space_group_name_Hall '-P 2yn'
_space_group_name_H-M_alt 'P 1 21/n 1'
_atom_sites_solution_hydrogens mixed
_audit_creation_date 2019-07-24
_audit_creation_method
;
Olex2 1.2
(compiled 2018.05.29 svn.r3508 for OlexSys, GUI svn.r5506)
;
_cell_angle_alpha 90
_cell_angle_beta 95.151(2)
_cell_angle_gamma 90
_cell_formula_units_Z 4
_cell_length_a 11.9671(6)
_cell_length_b 10.6451(6)
_cell_length_c 13.0472(7)
_cell_measurement_reflns_used 9931
_cell_measurement_temperature 100(2)
_cell_measurement_theta_max 77.85
_cell_measurement_theta_min 4.80
_cell_volume 1655.38(15)
_computing_cell_refinement 'SAINT V8.38A (?, 2016)'
_computing_data_reduction 'SAINT V8.38A (?, 2016)'
_computing_molecular_graphics 'Olex2 (Dolomanov et al., 2009)'
_computing_publication_material 'Olex2 (Dolomanov et al., 2009)'
_computing_structure_refinement 'XL (Sheldrick, 2008)'
_diffrn_ambient_temperature 100.02
_diffrn_measured_fraction_theta_full 1.000
_diffrn_measured_fraction_theta_max 0.994
_diffrn_measurement_device_type 'Bruker D8 Venture PHOTON II CPAD'
_diffrn_measurement_method 'omega scans'
_diffrn_radiation_monochromator mirrors
_diffrn_radiation_type CuK\a
_diffrn_radiation_wavelength 1.54178
_diffrn_reflns_av_R_equivalents 0.0417
_diffrn_reflns_av_unetI/netI 0.0196
_diffrn_reflns_Laue_measured_fraction_full 1.000
_diffrn_reflns_Laue_measured_fraction_max 0.994
_diffrn_reflns_limit_h_max 15
_diffrn_reflns_limit_h_min -15
_diffrn_reflns_limit_k_max 13
_diffrn_reflns_limit_k_min -13
_diffrn_reflns_limit_l_max 16
_diffrn_reflns_limit_l_min -16
_diffrn_reflns_number 28345
_diffrn_reflns_point_group_measured_fraction_full 1.000
_diffrn_reflns_point_group_measured_fraction_max 0.994
_diffrn_reflns_theta_full 67.679
_diffrn_reflns_theta_max 78.027
_diffrn_reflns_theta_min 4.804
_diffrn_source 'INCOATEC Imus micro-focus source'
_diffrn_standards_number 0
_exptl_absorpt_coefficient_mu 0.840
_exptl_absorpt_correction_T_max 1.0000
_exptl_absorpt_correction_T_min 0.9494
_exptl_absorpt_correction_type multi-scan
_exptl_absorpt_process_details
;
SADABS-2016/2 (Bruker,2016/2) was used for absorption correction.
wR2(int) was 0.0862 before and 0.0596 after correction.
The Ratio of minimum to maximum transmission is 0.9494.
The \l/2 correction factor is Not present.
;
_exptl_crystal_density_diffrn 1.310
_exptl_crystal_description plate
_exptl_crystal_F_000 696
_exptl_crystal_size_max 0.125
_exptl_crystal_size_mid 0.091
_exptl_crystal_size_min 0.044
_refine_diff_density_max 0.326
_refine_diff_density_min -0.280
_refine_diff_density_rms 0.042
_refine_ls_extinction_method none
_refine_ls_goodness_of_fit_ref 1.049
_refine_ls_hydrogen_treatment mixed
_refine_ls_matrix_type full
_refine_ls_number_parameters 215
_refine_ls_number_reflns 3526
_refine_ls_number_restraints 0
_refine_ls_restrained_S_all 1.049
_refine_ls_R_factor_all 0.0390
_refine_ls_R_factor_gt 0.0342
_refine_ls_shift/su_max 0.000
_refine_ls_shift/su_mean 0.000
_refine_ls_structure_factor_coef Fsqd
_refine_ls_weighting_details 'w=1/[\s^2^(Fo^2^)+(0.0366P)^2^+0.6678P] where P=(Fo^2^+2Fc^2^)/3'
_refine_ls_weighting_scheme calc
_refine_ls_wR_factor_gt 0.0817
_refine_ls_wR_factor_ref 0.0852
_reflns_Friedel_coverage 0.000
_reflns_number_gt 3151
_reflns_number_total 3526
_reflns_threshold_expression 'I > 2\s(I)'
_cod_data_source_file ja0c09403_si_002.cif
_cod_data_source_block A
_cod_depositor_comments 'Adding full bibliography for 4135411--4135418.cif.'
_cod_database_code 4135414
_shelx_shelxl_version_number 2018/3
_shelx_space_group_comment
;
The symmetry employed for this shelxl refinement is uniquely defined
by the following loop, which should always be used as a source of
symmetry information in preference to the above space-group names.
They are only intended as comments.
;
_shelx_estimated_absorpt_t_max 0.964
_shelx_estimated_absorpt_t_min 0.902
_olex2_refinement_description
;
1. Fixed Uiso
 At 1.2 times of:
  All C(H) groups, All C(H,H) groups
 At 1.5 times of:
  All C(H,H,H) groups
2.a Ternary CH refined with riding coordinates:
 C14(H14), C17(H17)
2.b Secondary CH2 refined with riding coordinates:
 C15(H15A,H15B), C16(H16A,H16B), C22(H22A,H22B), C23(H23A,H23B)
2.c Aromatic/amide H refined with riding coordinates:
 C1(H1), C2(H2), C3(H3), C4(H4), C5(H5)
2.d Idealised Me refined as rotating group:
 C19(H19A,H19B,H19C), C20(H20A,H20B,H20C), C21(H21A,H21B,H21C)
;
_olex2_submission_special_instructions 'No special instructions were received'

loop_
_space_group_symop_operation_xyz
'x, y, z'
'-x+1/2, y+1/2, -z+1/2'
'-x, -y, -z'
'x-1/2, -y-1/2, z-1/2'

loop_
_atom_site_label
_atom_site_type_symbol
_atom_site_fract_x
_atom_site_fract_y
_atom_site_fract_z
_atom_site_U_iso_or_equiv
_atom_site_adp_type
_atom_site_occupancy
_atom_site_site_symmetry_order
_atom_site_calc_flag
_atom_site_refinement_flags_posn
_atom_site_refinement_flags_adp
_atom_site_refinement_flags_occupancy
_atom_site_disorder_assembly
_atom_site_disorder_group
C1 C 0.21781(9) 0.18149(10) 0.55444(8) 0.0151(2) Uani 1 1 d . . . . .
H1 H 0.218873 0.093336 0.565846 0.018 Uiso 1 1 calc R . . . .
C2 C 0.14793(9) 0.23205(11) 0.47399(8) 0.0174(2) Uani 1 1 d . . . . .
H2 H 0.100871 0.178368 0.430931 0.021 Uiso 1 1 calc R . . . .
C3 C 0.14665(9) 0.36041(11) 0.45635(8) 0.0183(2) Uani 1 1 d . . . . .
H3 H 0.098986 0.394630 0.401180 0.022 Uiso 1 1 calc R . . . .
C4 C 0.21527(9) 0.43907(11) 0.51958(9) 0.0179(2) Uani 1 1 d . . . . .
H4 H 0.214627 0.527044 0.507301 0.022 Uiso 1 1 calc R . . . .
C5 C 0.28471(9) 0.38952(11) 0.60057(8) 0.0162(2) Uani 1 1 d . . . . .
H5 H 0.331133 0.443554 0.643879 0.019 Uiso 1 1 calc R . . . .
C6 C 0.28621(9) 0.25988(10) 0.61830(8) 0.0136(2) Uani 1 1 d . . . . .
C7 C 0.35907(9) 0.20383(10) 0.70657(8) 0.0143(2) Uani 1 1 d . . . . .
C8 C 0.33192(9) 0.25011(11) 0.81172(9) 0.0176(2) Uani 1 1 d . . . . .
F9 F 0.35108(7) 0.37286(7) 0.82504(5) 0.02919(19) Uani 1 1 d . . . . .
F10 F 0.22349(6) 0.22979(8) 0.82540(5) 0.02663(18) Uani 1 1 d . . . . .
F11 F 0.39187(6) 0.19114(7) 0.88878(5) 0.02459(17) Uani 1 1 d . . . . .
N12 N 0.47750(8) 0.17345(9) 0.70364(7) 0.01480(19) Uani 1 1 d . . . . .
N13 N 0.38834(8) 0.07247(9) 0.69818(8) 0.0175(2) Uani 1 1 d . . . . .
H13 H 0.3946(13) 0.0376(15) 0.7616(13) 0.026(4) Uiso 1 1 d . . . . .
C14 C 0.52268(9) 0.18583(10) 0.60141(8) 0.0144(2) Uani 1 1 d . . . . .
H14 H 0.459262 0.185886 0.546008 0.017 Uiso 1 1 calc R . . . .
C15 C 0.58617(9) 0.31065(10) 0.59975(8) 0.0153(2) Uani 1 1 d . . . . .
H15A H 0.537483 0.378740 0.622063 0.018 Uiso 1 1 calc R . . . .
H15B H 0.602653 0.328957 0.528253 0.018 Uiso 1 1 calc R . . . .
C16 C 0.69655(9) 0.31033(10) 0.66948(8) 0.0139(2) Uani 1 1 d . . . . .
H16A H 0.679791 0.302389 0.742130 0.017 Uiso 1 1 calc R . . . .
H16B H 0.735813 0.391218 0.661948 0.017 Uiso 1 1 calc R . . . .
C17 C 0.77380(9) 0.20190(10) 0.64281(8) 0.0126(2) Uani 1 1 d . . . . .
H17 H 0.784043 0.209925 0.567866 0.015 Uiso 1 1 calc R . . . .
C18 C 0.89327(9) 0.20545(10) 0.70091(8) 0.0136(2) Uani 1 1 d . . . . .
C19 C 0.89072(10) 0.20087(12) 0.81810(9) 0.0191(2) Uani 1 1 d . . . . .
H19A H 0.848986 0.273406 0.840842 0.029 Uiso 1 1 calc GR . . . .
H19B H 0.967631 0.203021 0.850937 0.029 Uiso 1 1 calc GR . . . .
H19C H 0.853915 0.123245 0.837435 0.029 Uiso 1 1 calc GR . . . .
C20 C 0.95400(9) 0.32624(10) 0.67261(9) 0.0168(2) Uani 1 1 d . . . . .
H20A H 0.951432 0.333582 0.597565 0.025 Uiso 1 1 calc GR . . . .
H20B H 1.032334 0.322971 0.701736 0.025 Uiso 1 1 calc GR . . . .
H20C H 0.916925 0.399132 0.700510 0.025 Uiso 1 1 calc GR . . . .
C21 C 0.96221(9) 0.09314(11) 0.66789(9) 0.0188(2) Uani 1 1 d . . . . .
H21A H 0.931996 0.015360 0.694601 0.028 Uiso 1 1 calc GR . . . .
H21B H 1.040625 0.103157 0.695410 0.028 Uiso 1 1 calc GR . . . .
H21C H 0.957987 0.089257 0.592598 0.028 Uiso 1 1 calc GR . . . .
C22 C 0.70992(9) 0.07858(10) 0.65570(8) 0.0148(2) Uani 1 1 d . . . . .
H22A H 0.757783 0.006916 0.638986 0.018 Uiso 1 1 calc R . . . .
H22B H 0.693200 0.069782 0.728305 0.018 Uiso 1 1 calc R . . . .
C23 C 0.60012(9) 0.07476(10) 0.58582(8) 0.0161(2) Uani 1 1 d . . . . .
H23A H 0.617930 0.073500 0.513183 0.019 Uiso 1 1 calc R . . . .
H23B H 0.559942 -0.004095 0.598984 0.019 Uiso 1 1 calc R . . . .

loop_
_atom_site_aniso_label
_atom_site_aniso_U_11
_atom_site_aniso_U_22
_atom_site_aniso_U_33
_atom_site_aniso_U_23
_atom_site_aniso_U_13
_atom_site_aniso_U_12
C1 0.0122(5) 0.0167(5) 0.0167(5) -0.0007(4) 0.0030(4) 0.0001(4)
C2 0.0126(5) 0.0243(6) 0.0155(5) -0.0026(4) 0.0012(4) -0.0007(4)
C3 0.0135(5) 0.0270(6) 0.0145(5) 0.0045(4) 0.0021(4) 0.0037(4)
C4 0.0177(5) 0.0168(5) 0.0200(5) 0.0043(4) 0.0055(4) 0.0030(4)
C5 0.0147(5) 0.0167(5) 0.0173(5) -0.0008(4) 0.0024(4) -0.0004(4)
C6 0.0097(5) 0.0173(5) 0.0140(5) 0.0011(4) 0.0024(4) 0.0014(4)
C7 0.0111(5) 0.0160(5) 0.0158(5) 0.0014(4) 0.0003(4) -0.0019(4)
C8 0.0137(5) 0.0226(6) 0.0165(5) 0.0028(4) 0.0005(4) -0.0014(4)
F9 0.0453(5) 0.0227(4) 0.0201(4) -0.0050(3) 0.0061(3) -0.0055(3)
F10 0.0132(3) 0.0462(5) 0.0212(4) 0.0002(3) 0.0049(3) -0.0006(3)
F11 0.0200(3) 0.0388(4) 0.0147(3) 0.0067(3) -0.0006(3) 0.0027(3)
N12 0.0112(4) 0.0163(4) 0.0169(4) 0.0020(3) 0.0009(3) -0.0006(3)
N13 0.0139(4) 0.0162(5) 0.0222(5) 0.0046(4) 0.0008(4) -0.0010(4)
C14 0.0117(5) 0.0182(5) 0.0132(5) -0.0001(4) -0.0001(4) 0.0002(4)
C15 0.0129(5) 0.0164(5) 0.0167(5) 0.0021(4) 0.0014(4) 0.0014(4)
C16 0.0127(5) 0.0139(5) 0.0150(5) -0.0001(4) 0.0012(4) -0.0001(4)
C17 0.0123(5) 0.0141(5) 0.0113(5) -0.0004(4) 0.0010(4) -0.0003(4)
C18 0.0108(5) 0.0150(5) 0.0150(5) 0.0002(4) 0.0015(4) -0.0001(4)
C19 0.0153(5) 0.0263(6) 0.0154(5) 0.0012(4) -0.0009(4) -0.0015(4)
C20 0.0132(5) 0.0163(5) 0.0212(5) -0.0001(4) 0.0021(4) -0.0016(4)
C21 0.0129(5) 0.0167(5) 0.0268(6) -0.0011(4) 0.0021(4) 0.0016(4)
C22 0.0120(5) 0.0137(5) 0.0183(5) -0.0009(4) 0.0000(4) -0.0002(4)
C23 0.0130(5) 0.0167(5) 0.0184(5) -0.0034(4) -0.0005(4) -0.0006(4)

loop_
_atom_type_symbol
_atom_type_description
_atom_type_scat_dispersion_real
_atom_type_scat_dispersion_imag
_atom_type_scat_source
C C 0.0181 0.0091 'International Tables Vol C Tables 4.2.6.8 and 6.1.1.4'
H H 0.0000 0.0000 'International Tables Vol C Tables 4.2.6.8 and 6.1.1.4'
F F 0.0727 0.0534 'International Tables Vol C Tables 4.2.6.8 and 6.1.1.4'
N N 0.0311 0.0180 'International Tables Vol C Tables 4.2.6.8 and 6.1.1.4'

loop_
_geom_angle_atom_site_label_1
_geom_angle_atom_site_label_2
_geom_angle_atom_site_label_3
_geom_angle
_geom_angle_site_symmetry_1
_geom_angle_site_symmetry_3
_geom_angle_publ_flag
C2 C1 H1 120.0 . . ?
C2 C1 C6 120.08(10) . . ?
C6 C1 H1 120.0 . . ?
C1 C2 H2 119.9 . . ?
C3 C2 C1 120.27(10) . . ?
C3 C2 H2 119.9 . . ?
C2 C3 H3 120.1 . . ?
C2 C3 C4 119.88(10) . . ?
C4 C3 H3 120.1 . . ?
C3 C4 H4 119.9 . . ?
C5 C4 C3 120.25(11) . . ?
C5 C4 H4 119.9 . . ?
C4 C5 H5 120.0 . . ?
C4 C5 C6 119.90(10) . . ?
C6 C5 H5 120.0 . . ?
C1 C6 C5 119.61(10) . . ?
C1 C6 C7 119.32(10) . . ?
C5 C6 C7 121.06(10) . . ?
C6 C7 C8 113.97(9) . . ?
N12 C7 C6 124.48(9) . . ?
N12 C7 C8 112.50(9) . . ?
N13 C7 C6 116.92(9) . . ?
N13 C7 C8 117.00(9) . . ?
N13 C7 N12 62.70(7) . . ?
F9 C8 C7 112.74(9) . . ?
F9 C8 F10 107.27(10) . . ?
F9 C8 F11 106.68(9) . . ?
F10 C8 C7 110.80(9) . . ?
F11 C8 C7 112.49(9) . . ?
F11 C8 F10 106.48(9) . . ?
C7 N12 N13 58.34(6) . . ?
C7 N12 C14 115.84(8) . . ?
C14 N12 N13 109.40(8) . . ?
C7 N13 N12 58.96(6) . . ?
C7 N13 H13 109.2(10) . . ?
N12 N13 H13 104.4(10) . . ?
N12 C14 H14 109.5 . . ?
N12 C14 C15 108.05(9) . . ?
N12 C14 C23 108.92(9) . . ?
C15 C14 H14 109.5 . . ?
C23 C14 H14 109.5 . . ?
C23 C14 C15 111.22(9) . . ?
C14 C15 H15A 109.0 . . ?
C14 C15 H15B 109.0 . . ?
C14 C15 C16 113.03(9) . . ?
H15A C15 H15B 107.8 . . ?
C16 C15 H15A 109.0 . . ?
C16 C15 H15B 109.0 . . ?
C15 C16 H16A 109.3 . . ?
C15 C16 H16B 109.3 . . ?
C15 C16 C17 111.73(9) . . ?
H16A C16 H16B 107.9 . . ?
C17 C16 H16A 109.3 . . ?
C17 C16 H16B 109.3 . . ?
C16 C17 H17 106.6 . . ?
C16 C17 C18 114.57(9) . . ?
C18 C17 H17 106.6 . . ?
C22 C17 C16 107.55(8) . . ?
C22 C17 H17 106.6 . . ?
C22 C17 C18 114.31(9) . . ?
C19 C18 C17 112.65(9) . . ?
C19 C18 C20 108.55(9) . . ?
C19 C18 C21 108.32(9) . . ?
C20 C18 C17 109.66(9) . . ?
C21 C18 C17 109.71(9) . . ?
C21 C18 C20 107.83(9) . . ?
C18 C19 H19A 109.5 . . ?
C18 C19 H19B 109.5 . . ?
C18 C19 H19C 109.5 . . ?
H19A C19 H19B 109.5 . . ?
H19A C19 H19C 109.5 . . ?
H19B C19 H19C 109.5 . . ?
C18 C20 H20A 109.5 . . ?
C18 C20 H20B 109.5 . . ?
C18 C20 H20C 109.5 . . ?
H20A C20 H20B 109.5 . . ?
H20A C20 H20C 109.5 . . ?
H20B C20 H20C 109.5 . . ?
C18 C21 H21A 109.5 . . ?
C18 C21 H21B 109.5 . . ?
C18 C21 H21C 109.5 . . ?
H21A C21 H21B 109.5 . . ?
H21A C21 H21C 109.5 . . ?
H21B C21 H21C 109.5 . . ?
C17 C22 H22A 109.3 . . ?
C17 C22 H22B 109.3 . . ?
H22A C22 H22B 108.0 . . ?
C23 C22 C17 111.50(9) . . ?
C23 C22 H22A 109.3 . . ?
C23 C22 H22B 109.3 . . ?
C14 C23 C22 113.50(9) . . ?
C14 C23 H23A 108.9 . . ?
C14 C23 H23B 108.9 . . ?
C22 C23 H23A 108.9 . . ?
C22 C23 H23B 108.9 . . ?
H23A C23 H23B 107.7 . . ?

loop_
_geom_bond_atom_site_label_1
_geom_bond_atom_site_label_2
_geom_bond_distance
_geom_bond_site_symmetry_2
_geom_bond_publ_flag
C1 H1 0.9500 . ?
C1 C2 1.3904(16) . ?
C1 C6 1.3922(15) . ?
C2 H2 0.9500 . ?
C2 C3 1.3855(17) . ?
C3 H3 0.9500 . ?
C3 C4 1.3908(17) . ?
C4 H4 0.9500 . ?
C4 C5 1.3884(16) . ?
C5 H5 0.9500 . ?
C5 C6 1.3991(16) . ?
C6 C7 1.5040(14) . ?
C7 C8 1.5200(15) . ?
C7 N12 1.4575(13) . ?
C7 N13 1.4480(14) . ?
C8 F9 1.3353(14) . ?
C8 F10 1.3431(13) . ?
C8 F11 1.3379(13) . ?
N12 N13 1.5117(13) . ?
N12 C14 1.4894(13) . ?
N13 H13 0.903(16) . ?
C14 H14 1.0000 . ?
C14 C15 1.5317(15) . ?
C14 C23 1.5271(15) . ?
C15 H15A 0.9900 . ?
C15 H15B 0.9900 . ?
C15 C16 1.5352(14) . ?
C16 H16A 0.9900 . ?
C16 H16B 0.9900 . ?
C16 C17 1.5380(14) . ?
C17 H17 1.0000 . ?
C17 C18 1.5575(14) . ?
C17 C22 1.5360(14) . ?
C18 C19 1.5328(15) . ?
C18 C20 1.5381(15) . ?
C18 C21 1.5360(15) . ?
C19 H19A 0.9800 . ?
C19 H19B 0.9800 . ?
C19 H19C 0.9800 . ?
C20 H20A 0.9800 . ?
C20 H20B 0.9800 . ?
C20 H20C 0.9800 . ?
C21 H21A 0.9800 . ?
C21 H21B 0.9800 . ?
C21 H21C 0.9800 . ?
C22 H22A 0.9900 . ?
C22 H22B 0.9900 . ?
C22 C23 1.5311(14) . ?
C23 H23A 0.9900 . ?
C23 H23B 0.9900 . ?

loop_
_geom_torsion_atom_site_label_1
_geom_torsion_atom_site_label_2
_geom_torsion_atom_site_label_3
_geom_torsion_atom_site_label_4
_geom_torsion
_geom_torsion_site_symmetry_1
_geom_torsion_site_symmetry_2
_geom_torsion_site_symmetry_3
_geom_torsion_site_symmetry_4
_geom_torsion_publ_flag
C1 C2 C3 C4 -0.21(17) . . . . ?
C1 C6 C7 C8 -117.97(11) . . . . ?
C1 C6 C7 N12 97.59(13) . . . . ?
C1 C6 C7 N13 23.57(14) . . . . ?
C2 C1 C6 C5 -0.43(16) . . . . ?
C2 C1 C6 C7 178.46(10) . . . . ?
C2 C3 C4 C5 -0.27(17) . . . . ?
C3 C4 C5 C6 0.40(16) . . . . ?
C4 C5 C6 C1 -0.05(16) . . . . ?
C4 C5 C6 C7 -178.91(10) . . . . ?
C5 C6 C7 C8 60.90(13) . . . . ?
C5 C6 C7 N12 -83.54(14) . . . . ?
C5 C6 C7 N13 -157.56(10) . . . . ?
C6 C1 C2 C3 0.56(16) . . . . ?
C6 C7 C8 F9 -64.36(12) . . . . ?
C6 C7 C8 F10 55.88(12) . . . . ?
C6 C7 C8 F11 174.95(9) . . . . ?
C6 C7 N12 N13 -105.29(12) . . . . ?
C6 C7 N12 C14 -7.53(15) . . . . ?
C6 C7 N13 N12 116.90(10) . . . . ?
C7 N12 C14 C15 100.61(10) . . . . ?
C7 N12 C14 C23 -138.44(9) . . . . ?
C8 C7 N12 N13 109.83(10) . . . . ?
C8 C7 N12 C14 -152.42(9) . . . . ?
C8 C7 N13 N12 -102.73(10) . . . . ?
N12 C7 C8 F9 84.38(11) . . . . ?
N12 C7 C8 F10 -155.38(9) . . . . ?
N12 C7 C8 F11 -36.31(13) . . . . ?
N12 C14 C15 C16 70.65(11) . . . . ?
N12 C14 C23 C22 -69.83(11) . . . . ?
N13 C7 C8 F9 154.14(9) . . . . ?
N13 C7 C8 F10 -85.63(12) . . . . ?
N13 C7 C8 F11 33.44(13) . . . . ?
N13 C7 N12 C14 97.75(10) . . . . ?
N13 N12 C14 C15 164.01(8) . . . . ?
N13 N12 C14 C23 -75.04(10) . . . . ?
C14 N12 N13 C7 -109.01(9) . . . . ?
C14 C15 C16 C17 55.54(12) . . . . ?
C15 C14 C23 C22 49.15(12) . . . . ?
C15 C16 C17 C18 172.65(8) . . . . ?
C15 C16 C17 C22 -59.08(11) . . . . ?
C16 C17 C18 C19 59.33(12) . . . . ?
C16 C17 C18 C20 -61.67(11) . . . . ?
C16 C17 C18 C21 -179.92(9) . . . . ?
C16 C17 C22 C23 59.00(11) . . . . ?
C17 C22 C23 C14 -55.83(12) . . . . ?
C18 C17 C22 C23 -172.58(9) . . . . ?
C22 C17 C18 C19 -65.44(12) . . . . ?
C22 C17 C18 C20 173.56(9) . . . . ?
C22 C17 C18 C21 55.31(11) . . . . ?
C23 C14 C15 C16 -48.84(12) . . . . ?
